data_2237941
loop_
_publ_author_name
'Lee, Hon Man'
'Lee, Hong-Jyun'

_publ_section_title
;
 1-(10-Bromoanthracen-9-yl)-1<i>H</i>-imidazole
;
_journal_coeditor_code LH5602
_journal_issue 5
_journal_name_full 'Acta Crystallographica Section E'
_journal_page_first o672
_journal_paper_doi 10.1107/S160053681300891X
_journal_volume 69
_journal_year 2013
_chemical_formula_iupac 'C17 H11 Br N2'
_chemical_formula_moiety 'C17 H11 Br N2'
_chemical_formula_sum 'C17 H11 Br N2'
_chemical_formula_weight 323.19
_chemical_name_systematic
;
1-(10-Bromoanthracen-9-yl)-1<i>H</i>-imidazole
;
_space_group_IT_number 2
_symmetry_cell_setting triclinic
_symmetry_space_group_name_Hall '-P 1'
_symmetry_space_group_name_H-M 'P -1'
_atom_sites_solution_hydrogens geom
_atom_sites_solution_primary direct
_atom_sites_solution_secondary difmap
_audit_creation_method SHELXL-97
_cell_angle_alpha 75.3550(10)
_cell_angle_beta 81.6240(10)
_cell_angle_gamma 77.1340(10)
_cell_formula_units_Z 2
_cell_length_a 8.1832(2)
_cell_length_b 8.8473(2)
_cell_length_c 9.5814(2)
_cell_measurement_reflns_used 2906
_cell_measurement_temperature 150(2)
_cell_measurement_theta_max 27.9
_cell_measurement_theta_min 2.4
_cell_volume 651.35(3)
_computing_cell_refinement 'SAINT (Bruker, 2007)'
_computing_data_collection 'APEX2 (Bruker, 2007)'
_computing_data_reduction 'SAINT (Bruker, 2007)'
_computing_molecular_graphics 'DIAMOND (Brandenburg, 2006)'
_computing_publication_material 'SHELXTL (Sheldrick, 2008)'
_computing_structure_refinement 'SHELXTL (Sheldrick, 2008)'
_computing_structure_solution 'SHELXTL (Sheldrick, 2008)'
_diffrn_ambient_temperature 150(2)
_diffrn_measured_fraction_theta_full 0.999
_diffrn_measured_fraction_theta_max 0.999
_diffrn_measurement_device_type 'Bruker SMART APEXII'
_diffrn_measurement_method \w
_diffrn_radiation_monochromator graphite
_diffrn_radiation_type MoK\a
_diffrn_radiation_wavelength 0.71073
_diffrn_reflns_av_R_equivalents 0.0166
_diffrn_reflns_av_sigmaI/netI 0.0240
_diffrn_reflns_limit_h_max 10
_diffrn_reflns_limit_h_min -10
_diffrn_reflns_limit_k_max 11
_diffrn_reflns_limit_k_min -6
_diffrn_reflns_limit_l_max 12
_diffrn_reflns_limit_l_min -12
_diffrn_reflns_number 6236
_diffrn_reflns_theta_full 27.00
_diffrn_reflns_theta_max 26.99
_diffrn_reflns_theta_min 2.21
_diffrn_standards_decay_% 0
_diffrn_standards_interval_count 0
_diffrn_standards_interval_time 0
_diffrn_standards_number 0
_exptl_absorpt_coefficient_mu 3.145
_exptl_absorpt_correction_T_max 0.8217
_exptl_absorpt_correction_T_min 0.4057
_exptl_absorpt_correction_type multi-scan
_exptl_absorpt_process_details '(SADABS; Sheldrick, 2003)'
_exptl_crystal_colour colorless
_exptl_crystal_density_diffrn 1.648
_exptl_crystal_density_method 'not measured'
_exptl_crystal_description block
_exptl_crystal_F_000 324
_exptl_crystal_size_max 0.35
_exptl_crystal_size_mid 0.26
_exptl_crystal_size_min 0.07
_refine_diff_density_max 0.542
_refine_diff_density_min -0.275
_refine_ls_extinction_method none
_refine_ls_goodness_of_fit_ref 1.110
_refine_ls_hydrogen_treatment mixed
_refine_ls_matrix_type full
_refine_ls_number_parameters 185
_refine_ls_number_reflns 2846
_refine_ls_number_restraints 0
_refine_ls_restrained_S_all 1.110
_refine_ls_R_factor_all 0.0367
_refine_ls_R_factor_gt 0.0317
_refine_ls_shift/su_max 0.000
_refine_ls_shift/su_mean 0.000
_refine_ls_structure_factor_coef Fsqd
_refine_ls_weighting_details 'calc w=1/[\s^2^(Fo^2^)+(0.0608P)^2^+0.4219P] where P=(Fo^2^+2Fc^2^)/3'
_refine_ls_weighting_scheme calc
_refine_ls_wR_factor_gt 0.0978
_refine_ls_wR_factor_ref 0.0996
_reflns_number_gt 2562
_reflns_number_total 2846
_reflns_threshold_expression I>2\s
_cod_data_source_file lh5602.cif
_cod_data_source_block I
_cod_original_cell_volume 651.36(3)
_cod_database_code 2237941
_cod_database_fobs_code 2237941

loop_
_symmetry_equiv_pos_as_xyz
'x, y, z'
'-x, -y, -z'

loop_
_atom_site_type_symbol
_atom_site_label
_atom_site_fract_x
_atom_site_fract_y
_atom_site_fract_z
_atom_site_U_iso_or_equiv
_atom_site_adp_type
_atom_site_calc_flag
_atom_site_refinement_flags
_atom_site_occupancy
_atom_site_symmetry_multiplicity
Br Br1 0.29223(4) 1.29770(3) 0.32328(3) 0.02958(12) Uani d . 1 1
C C1 0.0666(4) 0.7593(4) 0.9486(3) 0.0298(6) Uani d . 1 1
H H1 -0.0397 0.8259 0.9291 0.036 Uiso calc R 1 1
C C2 0.0985(4) 0.6312(4) 1.0596(3) 0.0294(6) Uani d . 1 1
C C3 0.3352(4) 0.6527(3) 0.9386(3) 0.0221(5) Uani d . 1 1
H H3 0.4520 0.6345 0.9072 0.027 Uiso calc R 1 1
C C4 0.2461(3) 0.8922(3) 0.7399(3) 0.0185(5) Uani d . 1 1
C C5 0.2927(3) 1.0313(3) 0.7525(3) 0.0182(5) Uani d . 1 1
C C6 0.3187(3) 1.0569(3) 0.8880(3) 0.0230(5) Uani d . 1 1
H H6 0.3047 0.9771 0.9739 0.028 Uiso calc R 1 1
C C7 0.3633(4) 1.1936(4) 0.8968(3) 0.0288(6) Uani d . 1 1
H H7 0.3781 1.2091 0.9883 0.035 Uiso calc R 1 1
C C8 0.3875(4) 1.3121(3) 0.7700(4) 0.0308(6) Uani d . 1 1
H H8 0.4218 1.4055 0.7767 0.037 Uiso calc R 1 1
C C9 0.3622(4) 1.2942(3) 0.6381(3) 0.0266(6) Uani d . 1 1
H H9 0.3776 1.3761 0.5543 0.032 Uiso calc R 1 1
C C10 0.3129(3) 1.1539(3) 0.6238(3) 0.0192(5) Uani d . 1 1
C C11 0.2836(3) 1.1299(3) 0.4912(3) 0.0207(5) Uani d . 1 1
C C12 0.2413(3) 0.9892(3) 0.4780(3) 0.0194(5) Uani d . 1 1
C C13 0.2162(4) 0.9609(3) 0.3427(3) 0.0269(6) Uani d . 1 1
H H13 0.2307 1.0392 0.2559 0.032 Uiso calc R 1 1
C C14 0.1720(4) 0.8240(4) 0.3366(3) 0.0323(7) Uani d . 1 1
H H14 0.1561 0.8076 0.2457 0.039 Uiso calc R 1 1
C C15 0.1494(4) 0.7059(3) 0.4631(4) 0.0313(7) Uani d . 1 1
H H15 0.1166 0.6115 0.4571 0.038 Uiso calc R 1 1
C C16 0.1741(3) 0.7257(3) 0.5940(3) 0.0241(6) Uani d . 1 1
H H16 0.1598 0.6443 0.6784 0.029 Uiso calc R 1 1
C C17 0.2214(3) 0.8676(3) 0.6065(3) 0.0188(5) Uani d . 1 1
H H2 0.028(4) 0.592(4) 1.127(4) 0.028(9) Uiso d . 1 1
N N1 0.2190(3) 0.7738(3) 0.8691(2) 0.0197(4) Uani d . 1 1
N N2 0.2670(3) 0.5647(3) 1.0537(3) 0.0255(5) Uani d . 1 1

loop_
_atom_site_aniso_label
_atom_site_aniso_U_11
_atom_site_aniso_U_22
_atom_site_aniso_U_33
_atom_site_aniso_U_12
_atom_site_aniso_U_13
_atom_site_aniso_U_23
Br1 0.03324(19) 0.02543(17) 0.02217(17) -0.00272(12) -0.00137(11) 0.00551(11)
C1 0.0215(14) 0.0357(16) 0.0255(15) -0.0028(12) -0.0044(11) 0.0041(12)
C2 0.0327(16) 0.0333(15) 0.0203(14) -0.0138(13) -0.0029(12) 0.0037(12)
C3 0.0235(13) 0.0176(12) 0.0214(13) 0.0005(10) -0.0061(10) 0.0005(10)
C4 0.0173(12) 0.0156(11) 0.0184(12) 0.0014(9) -0.0049(10) 0.0016(10)
C5 0.0164(12) 0.0174(12) 0.0184(12) 0.0019(9) -0.0045(9) -0.0024(10)
C6 0.0243(13) 0.0233(13) 0.0193(13) -0.0003(10) -0.0058(10) -0.0025(10)
C7 0.0279(15) 0.0314(15) 0.0287(15) 0.0010(12) -0.0091(12) -0.0123(12)
C8 0.0332(16) 0.0218(13) 0.0402(17) -0.0043(11) -0.0097(13) -0.0098(12)
C9 0.0271(14) 0.0175(12) 0.0323(15) -0.0020(11) -0.0061(12) -0.0006(11)
C10 0.0181(12) 0.0155(11) 0.0212(13) 0.0003(9) -0.0052(10) -0.0003(10)
C11 0.0208(13) 0.0172(12) 0.0179(12) 0.0023(10) -0.0032(10) 0.0026(10)
C12 0.0170(12) 0.0190(12) 0.0179(12) 0.0038(9) -0.0046(9) -0.0014(10)
C13 0.0279(14) 0.0283(14) 0.0204(13) 0.0046(11) -0.0063(11) -0.0043(11)
C14 0.0329(16) 0.0378(16) 0.0277(15) 0.0034(13) -0.0093(12) -0.0154(13)
C15 0.0310(16) 0.0240(14) 0.0417(18) 0.0012(12) -0.0110(13) -0.0141(13)
C16 0.0225(13) 0.0191(12) 0.0296(15) -0.0009(10) -0.0059(11) -0.0046(11)
C17 0.0175(12) 0.0156(11) 0.0204(13) 0.0022(9) -0.0050(10) -0.0019(10)
N1 0.0218(11) 0.0175(10) 0.0170(10) -0.0018(8) -0.0044(9) 0.0012(8)
N2 0.0345(13) 0.0192(11) 0.0208(11) -0.0053(9) -0.0076(10) 0.0017(9)

loop_
_atom_type_symbol
_atom_type_description
_atom_type_scat_dispersion_real
_atom_type_scat_dispersion_imag
_atom_type_scat_source
C C 0.0033 0.0016 'International Tables Vol C Tables 4.2.6.8 and 6.1.1.4'
H H 0.0000 0.0000 'International Tables Vol C Tables 4.2.6.8 and 6.1.1.4'
N N 0.0061 0.0033 'International Tables Vol C Tables 4.2.6.8 and 6.1.1.4'
Br Br -0.2901 2.4595 'International Tables Vol C Tables 4.2.6.8 and 6.1.1.4'

loop_
_geom_angle_atom_site_label_1
_geom_angle_atom_site_label_2
_geom_angle_atom_site_label_3
_geom_angle
C2 C1 N1 106.2(3)
C2 C1 H1 126.9
N1 C1 H1 126.9
C1 C2 N2 110.7(3)
C1 C2 H2 128(2)
N2 C2 H2 121(2)
N2 C3 N1 112.1(2)
N2 C3 H3 123.9
N1 C3 H3 123.9
C17 C4 C5 122.4(2)
C17 C4 N1 119.2(2)
C5 C4 N1 118.4(2)
C4 C5 C6 122.7(2)
C4 C5 C10 118.7(2)
C6 C5 C10 118.6(2)
C7 C6 C5 121.3(3)
C7 C6 H6 119.4
C5 C6 H6 119.4
C6 C7 C8 120.1(3)
C6 C7 H7 120.0
C8 C7 H7 120.0
C9 C8 C7 120.9(3)
C9 C8 H8 119.5
C7 C8 H8 119.5
C8 C9 C10 121.0(3)
C8 C9 H9 119.5
C10 C9 H9 119.5
C11 C10 C5 118.5(2)
C11 C10 C9 123.4(2)
C5 C10 C9 118.1(2)
C10 C11 C12 122.8(2)
C10 C11 Br1 118.82(19)
C12 C11 Br1 118.3(2)
C11 C12 C17 118.4(2)
C11 C12 C13 123.5(2)
C17 C12 C13 118.1(2)
C14 C13 C12 121.0(3)
C14 C13 H13 119.5
C12 C13 H13 119.5
C13 C14 C15 120.8(3)
C13 C14 H14 119.6
C15 C14 H14 119.6
C16 C15 C14 120.5(3)
C16 C15 H15 119.7
C14 C15 H15 119.7
C15 C16 C17 120.9(3)
C15 C16 H16 119.6
C17 C16 H16 119.6
C4 C17 C16 122.3(2)
C4 C17 C12 119.1(2)
C16 C17 C12 118.6(2)
C3 N1 C1 105.9(2)
C3 N1 C4 128.0(2)
C1 N1 C4 126.1(2)
C3 N2 C2 105.1(2)

loop_
_geom_bond_atom_site_label_1
_geom_bond_atom_site_label_2
_geom_bond_distance
Br1 C11 1.898(3)
C1 C2 1.350(4)
C1 N1 1.377(4)
C1 H1 0.9500
C2 N2 1.372(4)
C2 H2 0.86(4)
C3 N2 1.309(4)
C3 N1 1.366(3)
C3 H3 0.9500
C4 C17 1.400(4)
C4 C5 1.404(4)
C4 N1 1.431(3)
C5 C6 1.426(4)
C5 C10 1.438(4)
C6 C7 1.364(4)
C6 H6 0.9500
C7 C8 1.411(5)
C7 H7 0.9500
C8 C9 1.362(4)
C8 H8 0.9500
C9 C10 1.431(4)
C9 H9 0.9500
C10 C11 1.401(4)
C11 C12 1.403(4)
C12 C17 1.432(4)
C12 C13 1.432(4)
C13 C14 1.356(4)
C13 H13 0.9500
C14 C15 1.405(5)
C14 H14 0.9500
C15 C16 1.358(4)
C15 H15 0.9500
C16 C17 1.430(4)
C16 H16 0.9500

loop_
_geom_hbond_atom_site_label_D
_geom_hbond_atom_site_label_H
_geom_hbond_atom_site_label_A
_geom_hbond_site_symmetry_A
_geom_hbond_distance_DH
_geom_hbond_distance_HA
_geom_hbond_distance_DA
_geom_hbond_angle_DHA
C3 H3 Br1 2_676 0.95 2.86 3.687(3) 146.7
C3 H3 N2 2_667 0.95 2.58 3.393(4) 144.0

loop_
_geom_torsion_atom_site_label_1
_geom_torsion_atom_site_label_2
_geom_torsion_atom_site_label_3
_geom_torsion_atom_site_label_4
_geom_torsion
N1 C1 C2 N2 0.4(4)
C17 C4 C5 C6 -179.8(2)
N1 C4 C5 C6 1.9(4)
C17 C4 C5 C10 1.1(4)
N1 C4 C5 C10 -177.3(2)
C4 C5 C6 C7 -179.8(3)
C10 C5 C6 C7 -0.6(4)
C5 C6 C7 C8 -1.1(4)
C6 C7 C8 C9 1.9(5)
C7 C8 C9 C10 -0.9(4)
C4 C5 C10 C11 0.6(4)
C6 C5 C10 C11 -178.6(2)
C4 C5 C10 C9 -179.3(2)
C6 C5 C10 C9 1.5(4)
C8 C9 C10 C11 179.4(3)
C8 C9 C10 C5 -0.8(4)
C5 C10 C11 C12 -2.2(4)
C9 C10 C11 C12 177.6(3)
C5 C10 C11 Br1 175.01(18)
C9 C10 C11 Br1 -5.1(4)
C10 C11 C12 C17 2.2(4)
Br1 C11 C12 C17 -175.05(18)
C10 C11 C12 C13 -178.0(2)
Br1 C11 C12 C13 4.8(4)
C11 C12 C13 C14 -178.7(3)
C17 C12 C13 C14 1.2(4)
C12 C13 C14 C15 0.0(4)
C13 C14 C15 C16 -1.0(5)
C14 C15 C16 C17 0.8(4)
C5 C4 C17 C16 180.0(2)
N1 C4 C17 C16 -1.7(4)
C5 C4 C17 C12 -1.1(4)
N1 C4 C17 C12 177.2(2)
C15 C16 C17 C4 179.4(3)
C15 C16 C17 C12 0.4(4)
C11 C12 C17 C4 -0.5(4)
C13 C12 C17 C4 179.7(2)
C11 C12 C17 C16 178.5(2)
C13 C12 C17 C16 -1.3(4)
N2 C3 N1 C1 0.3(3)
N2 C3 N1 C4 -179.4(2)
C2 C1 N1 C3 -0.4(3)
C2 C1 N1 C4 179.2(3)
C17 C4 N1 C3 95.3(3)
C5 C4 N1 C3 -86.3(3)
C17 C4 N1 C1 -84.3(3)
C5 C4 N1 C1 94.1(3)
N1 C3 N2 C2 0.0(3)
C1 C2 N2 C3 -0.3(4)
